data_4106658
loop_
_publ_author_name
'Volker Hickmann'
'Azusa Kondoh'
'Barbara Gabor'
'Manuel Alcarazo'
'Alois F\"urstner'

_publ_section_title
;
 Catalysis-Based and Protecting-Group-Free Total Syntheses of the Marine
 Oxylipins Hybridalactone and the Ecklonialactones A, B, and C
;
_journal_name_full 'Journal of the American Chemical Society'
_journal_page_first 13471
_journal_page_last 13480
_journal_paper_doi 10.1021/ja204027a
_journal_volume 133
_journal_year 2011
_chemical_absolute_configuration rmad
_chemical_compound_source diethylether
_chemical_formula_moiety 'C16 H17 Cl N2 O6'
_chemical_formula_sum 'C16 H17 Cl N2 O6'
_chemical_formula_weight 368.77
_chemical_name_systematic
; 
 ? 
;
_space_group_IT_number 5
_symmetry_cell_setting monoclinic
_symmetry_Int_Tables_number 5
_symmetry_space_group_name_Hall 'C 2y'
_symmetry_space_group_name_H-M 'C 1 2 1'
_atom_sites_solution_hydrogens geom
_atom_sites_solution_primary direct
_atom_sites_solution_secondary difmap
_audit_block_code HIV-HD-028-01
_audit_creation_date 2010-02-22
_cell_angle_alpha 90.00
_cell_angle_beta 101.3360(10)
_cell_angle_gamma 90.00
_cell_formula_units_Z 4
_cell_length_a 16.4887(6)
_cell_length_b 7.1507(3)
_cell_length_c 14.5744(6)
_cell_measurement_reflns_used 9639
_cell_measurement_temperature 100
_cell_measurement_theta_max 66.2287
_cell_measurement_theta_min 3.0925
_cell_volume 1684.88(12)
_computing_cell_refinement 'SAINT software (Bruker AXS, 2004)'
_computing_data_collection 'PROTEUM2 (Bruker AXS, 2008)'
_computing_data_reduction 'SAINT software (Bruker AXS, 2004)'
_computing_molecular_graphics 'DIAMOND (Crystal Impact GbR, 2005)'
_computing_structure_refinement 'SHELXL-97 (G. M. Sheldrick, 2008)'
_computing_structure_solution 'SHELXS-97 (G. M. Sheldrick, 2008)'
_diffrn_ambient_temperature 100
_diffrn_detector_area_resol_mean 66.67
_diffrn_measured_fraction_theta_full 0.965
_diffrn_measured_fraction_theta_max 0.965
_diffrn_measurement_device_type 'Bruker AXS X8 Proteum'
_diffrn_measurement_method 'CCD \f- and \w-scans'
_diffrn_radiation_monochromator 'focusing multilayer optic'
_diffrn_radiation_source '0.2 x 2mm^2^ focus rotating anode'
_diffrn_radiation_type Cu-K\a
_diffrn_radiation_wavelength 1.54178
_diffrn_reflns_av_R_equivalents 0.0415
_diffrn_reflns_av_sigmaI/netI 0.0305
_diffrn_reflns_limit_h_max 19
_diffrn_reflns_limit_h_min -19
_diffrn_reflns_limit_k_max 6
_diffrn_reflns_limit_k_min -7
_diffrn_reflns_limit_l_max 17
_diffrn_reflns_limit_l_min -17
_diffrn_reflns_number 19135
_diffrn_reflns_theta_full 66.60
_diffrn_reflns_theta_max 66.60
_diffrn_reflns_theta_min 3.09
_exptl_absorpt_coefficient_mu 2.341
_exptl_absorpt_correction_T_max 0.8330
_exptl_absorpt_correction_T_min 0.6023
_exptl_absorpt_correction_type gaussian
_exptl_absorpt_process_details 'SADABS (Bruker AXS, 2008)'
_exptl_crystal_colour colorless
_exptl_crystal_density_diffrn 1.454
_exptl_crystal_F_000 768
_exptl_crystal_size_max 0.24
_exptl_crystal_size_mid 0.13
_exptl_crystal_size_min 0.08
_refine_diff_density_max 0.154
_refine_diff_density_min -0.191
_refine_diff_density_rms 0.032
_refine_ls_abs_structure_details 'Flack H D (1983), Acta Cryst. A39, 876-881'
_refine_ls_abs_structure_Flack 0.025(12)
_refine_ls_extinction_method none
_refine_ls_goodness_of_fit_ref 1.083
_refine_ls_hydrogen_treatment mixed
_refine_ls_matrix_type full
_refine_ls_number_parameters 288
_refine_ls_number_reflns 2577
_refine_ls_number_restraints 1
_refine_ls_restrained_S_all 1.083
_refine_ls_R_factor_all 0.0281
_refine_ls_R_factor_gt 0.0267
_refine_ls_shift/su_max 0.001
_refine_ls_shift/su_mean 0.000
_refine_ls_structure_factor_coef Fsqd
_refine_ls_weighting_details 'calc w=1/[\s^2^(Fo^2^)+(0.0288P)^2^+0.5722P] where P=(Fo^2^+2Fc^2^)/3'
_refine_ls_weighting_scheme calc
_refine_ls_wR_factor_gt 0.0594
_refine_ls_wR_factor_ref 0.0598
_reflns_number_gt 2469
_reflns_number_total 2577
_reflns_threshold_expression >2sigma(I)
_cod_data_source_file ja204027a_si_001.cif
_cod_data_source_block 6870sadabs
_cod_original_sg_symbol_H-M 'C 2'
_cod_database_code 4106658

loop_
_symmetry_equiv_pos_as_xyz
'x, y, z'
'-x, y, -z'
'x+1/2, y+1/2, z'
'-x+1/2, y+1/2, -z'

loop_
_atom_site_label
_atom_site_type_symbol
_atom_site_fract_x
_atom_site_fract_y
_atom_site_fract_z
_atom_site_U_iso_or_equiv
_atom_site_adp_type
_atom_site_occupancy
_atom_site_symmetry_multiplicity
_atom_site_calc_flag
Cl1 Cl 0.92315(3) 0.60007(8) 0.57896(3) 0.02853(13) Uani 1 1 d
O1 O 0.89310(8) 0.7122(2) 0.37830(9) 0.0235(3) Uani 1 1 d
O2 O 0.79869(8) 0.5205(2) 0.29484(8) 0.0216(3) Uani 1 1 d
O3 O 0.65009(8) 0.2357(2) 0.17848(9) 0.0237(3) Uani 1 1 d
O4 O 0.55350(8) 0.6631(2) 0.12371(10) 0.0291(3) Uani 1 1 d
O5 O 0.56178(8) 0.6769(2) 0.62772(10) 0.0334(4) Uani 1 1 d
O6 O 0.66332(8) 0.5625(2) 0.72980(9) 0.0281(4) Uani 1 1 d
N1 N 0.63242(9) 0.6145(3) 0.65058(10) 0.0241(4) Uani 1 1 d
N2 N 0.57555(10) 0.4984(3) 0.17560(11) 0.0230(4) Uani 1 1 d
C1 C 0.83186(10) 0.6177(3) 0.37159(11) 0.0189(4) Uani 1 1 d
C2 C 0.83953(12) 0.5468(3) 0.21521(14) 0.0225(5) Uani 1 1 d
H2A H 0.8368(13) 0.683(4) 0.2002(15) 0.022(6) Uiso 1 1 d
H2B H 0.8945(13) 0.505(3) 0.2329(14) 0.017(5) Uiso 1 1 d
C3 C 0.78991(12) 0.4386(3) 0.13486(13) 0.0203(4) Uani 1 1 d
H3 H 0.7928(13) 0.310(4) 0.1535(15) 0.025(6) Uiso 1 1 d
C4 C 0.82113(13) 0.4619(3) 0.04425(14) 0.0243(4) Uani 1 1 d
H4 H 0.8804(13) 0.457(3) 0.0425(14) 0.025(6) Uiso 1 1 d
C5 C 0.76037(13) 0.4853(3) -0.02822(13) 0.0253(5) Uani 1 1 d
H5 H 0.7687(15) 0.499(4) -0.0925(17) 0.038(7) Uiso 1 1 d
C6 C 0.67713(13) 0.4824(3) -0.00118(13) 0.0243(4) Uani 1 1 d
H6A H 0.6477(15) 0.360(4) -0.0212(17) 0.036(7) Uiso 1 1 d
H6B H 0.6429(12) 0.576(4) -0.0285(14) 0.019(5) Uiso 1 1 d
C7 C 0.69989(12) 0.5054(3) 0.10687(13) 0.0209(4) Uani 1 1 d
H7 H 0.6984(11) 0.639(3) 0.1221(13) 0.012(5) Uiso 1 1 d
C8 C 0.64069(11) 0.3995(3) 0.15545(12) 0.0201(4) Uani 1 1 d
C9 C 0.50511(14) 0.3999(4) 0.19967(17) 0.0312(5) Uani 1 1 d
H9B H 0.4718(17) 0.489(5) 0.2178(18) 0.047 Uiso 1 1 d
H9C H 0.5280(16) 0.319(4) 0.2524(19) 0.047 Uiso 1 1 d
H9A H 0.4786(16) 0.327(4) 0.1463(19) 0.047 Uiso 1 1 d
C10 C 0.56635(16) 0.8198(4) 0.18620(19) 0.0389(6) Uani 1 1 d
H10B H 0.5449(17) 0.939(5) 0.148(2) 0.058 Uiso 1 1 d
H10C H 0.626(2) 0.830(5) 0.216(2) 0.058 Uiso 1 1 d
H10A H 0.5320(19) 0.805(5) 0.238(2) 0.058 Uiso 1 1 d
C11 C 0.78081(10) 0.6013(3) 0.44587(11) 0.0194(4) Uani 1 1 d
C12 C 0.81670(10) 0.6027(3) 0.54110(12) 0.0205(4) Uani 1 1 d
C13 C 0.76804(11) 0.6038(3) 0.60851(12) 0.0213(4) Uani 1 1 d
H13 H 0.7926(12) 0.610(4) 0.6700(14) 0.020(5) Uiso 1 1 d
C14 C 0.68350(10) 0.6063(3) 0.57862(11) 0.0199(4) Uani 1 1 d
C15 C 0.64452(11) 0.6014(4) 0.48527(12) 0.0217(4) Uani 1 1 d
H15 H 0.5854(12) 0.598(3) 0.4676(12) 0.015(4) Uiso 1 1 d
C16 C 0.69479(11) 0.5967(3) 0.41954(12) 0.0212(4) Uani 1 1 d
H16 H 0.6705(11) 0.588(3) 0.3556(14) 0.018(5) Uiso 1 1 d

loop_
_atom_site_aniso_label
_atom_site_aniso_U_11
_atom_site_aniso_U_22
_atom_site_aniso_U_33
_atom_site_aniso_U_23
_atom_site_aniso_U_13
_atom_site_aniso_U_12
Cl1 0.0174(2) 0.0462(3) 0.0209(2) -0.0012(2) 0.00126(15) 0.0010(2)
O1 0.0203(7) 0.0267(9) 0.0239(7) 0.0005(6) 0.0050(5) -0.0037(6)
O2 0.0215(6) 0.0282(9) 0.0163(6) -0.0025(5) 0.0070(5) -0.0053(5)
O3 0.0255(7) 0.0221(9) 0.0243(7) 0.0018(6) 0.0071(6) 0.0003(6)
O4 0.0281(7) 0.0272(9) 0.0323(7) 0.0043(6) 0.0063(6) 0.0059(6)
O5 0.0249(7) 0.0433(11) 0.0353(8) 0.0013(7) 0.0139(6) 0.0070(7)
O6 0.0301(7) 0.0349(10) 0.0195(6) -0.0024(6) 0.0056(5) -0.0088(6)
N1 0.0253(8) 0.0248(10) 0.0240(8) -0.0042(8) 0.0095(6) -0.0049(8)
N2 0.0224(8) 0.0227(10) 0.0247(8) 0.0029(7) 0.0061(7) 0.0013(7)
C1 0.0184(8) 0.0179(12) 0.0201(8) 0.0016(8) 0.0034(7) 0.0021(9)
C2 0.0203(10) 0.0284(14) 0.0213(9) 0.0002(8) 0.0104(8) -0.0017(8)
C3 0.0243(10) 0.0197(13) 0.0181(9) 0.0015(8) 0.0073(8) 0.0006(8)
C4 0.0301(11) 0.0217(13) 0.0249(10) -0.0020(8) 0.0146(9) -0.0023(9)
C5 0.0395(12) 0.0190(12) 0.0199(10) 0.0001(8) 0.0121(9) -0.0010(9)
C6 0.0324(11) 0.0208(13) 0.0187(9) 0.0018(8) 0.0024(8) 0.0011(9)
C7 0.0251(10) 0.0185(13) 0.0195(9) -0.0017(8) 0.0053(8) -0.0008(8)
C8 0.0185(10) 0.0246(14) 0.0163(9) -0.0012(8) 0.0009(7) -0.0011(7)
C9 0.0230(11) 0.0362(15) 0.0366(12) 0.0056(10) 0.0111(9) -0.0011(9)
C10 0.0396(14) 0.0291(15) 0.0512(15) -0.0036(11) 0.0168(12) 0.0065(11)
C11 0.0211(8) 0.0166(10) 0.0207(8) -0.0028(9) 0.0048(7) 0.0002(9)
C12 0.0194(8) 0.0187(11) 0.0227(8) -0.0018(9) 0.0024(7) 0.0003(9)
C13 0.0255(9) 0.0195(10) 0.0185(8) -0.0001(9) 0.0034(7) 0.0002(9)
C14 0.0237(9) 0.0161(11) 0.0216(8) -0.0014(9) 0.0089(7) -0.0021(9)
C15 0.0183(9) 0.0215(11) 0.0255(9) -0.0007(9) 0.0044(7) 0.0000(8)
C16 0.0217(8) 0.0231(11) 0.0179(8) 0.0018(9) 0.0020(7) -0.0002(9)

loop_
_atom_type_symbol
_atom_type_description
_atom_type_scat_dispersion_real
_atom_type_scat_dispersion_imag
_atom_type_scat_source
C C 0.0181 0.0091 'International Tables Vol C Tables 4.2.6.8 and 6.1.1.4'
H H 0.0000 0.0000 'International Tables Vol C Tables 4.2.6.8 and 6.1.1.4'
N N 0.0311 0.0180 'International Tables Vol C Tables 4.2.6.8 and 6.1.1.4'
O O 0.0492 0.0322 'International Tables Vol C Tables 4.2.6.8 and 6.1.1.4'
Cl Cl 0.3639 0.7018 'International Tables Vol C Tables 4.2.6.8 and 6.1.1.4'

loop_
_exptl_crystal_face_index_h
_exptl_crystal_face_index_k
_exptl_crystal_face_index_l
_exptl_crystal_face_perp_dist
0.00 -1.00 0.00 0.1200
0.00 1.00 0.00 0.1200
-1.00 0.00 0.00 0.0300
1.00 0.00 0.00 0.0400
0.00 0.00 -1.00 0.0500
0.00 0.00 1.00 0.0550

loop_
_geom_angle_atom_site_label_1
_geom_angle_atom_site_label_2
_geom_angle_atom_site_label_3
_geom_angle
C1 O2 C2 114.81(14)
N2 O4 C10 108.81(16)
O6 N1 O5 124.16(15)
O6 N1 C14 118.05(15)
O5 N1 C14 117.78(15)
C8 N2 O4 116.66(15)
C8 N2 C9 119.91(19)
O4 N2 C9 113.54(16)
O1 C1 O2 123.92(15)
O1 C1 C11 124.49(17)
O2 C1 C11 111.53(15)
O2 C2 C3 106.66(15)
C2 C3 C4 113.28(16)
C2 C3 C7 113.34(17)
C4 C3 C7 102.12(15)
C5 C4 C3 112.17(17)
C4 C5 C6 112.26(17)
C5 C6 C7 102.32(16)
C8 C7 C3 113.46(17)
C8 C7 C6 111.78(17)
C3 C7 C6 105.34(15)
O3 C8 N2 120.06(18)
O3 C8 C7 123.30(18)
N2 C8 C7 116.61(19)
C16 C11 C12 118.84(15)
C16 C11 C1 119.17(15)
C12 C11 C1 121.85(15)
C13 C12 C11 120.87(16)
C13 C12 Cl1 117.75(13)
C11 C12 Cl1 121.37(13)
C14 C13 C12 117.86(15)
C13 C14 C15 123.76(15)
C13 C14 N1 117.48(14)
C15 C14 N1 118.77(15)
C16 C15 C14 117.03(16)
C15 C16 C11 121.57(16)

loop_
_geom_bond_atom_site_label_1
_geom_bond_atom_site_label_2
_geom_bond_distance
Cl1 C12 1.7334(17)
O1 C1 1.203(2)
O2 C1 1.339(2)
O2 C2 1.464(2)
O3 C8 1.220(3)
O4 N2 1.408(2)
O4 C10 1.433(3)
O5 N1 1.231(2)
O6 N1 1.225(2)
N1 C14 1.470(2)
N2 C8 1.365(3)
N2 C9 1.459(3)
C1 C11 1.501(2)
C2 C3 1.504(3)
C3 C4 1.518(3)
C3 C7 1.536(3)
C4 C5 1.316(3)
C5 C6 1.501(3)
C6 C7 1.554(3)
C7 C8 1.516(3)
C11 C16 1.395(2)
C11 C12 1.398(2)
C12 C13 1.385(2)
C13 C14 1.377(2)
C14 C15 1.386(2)
C15 C16 1.385(2)
